data_2018992
loop_
_publ_author_name
'Deng, Zhi-He'
'Peng, Zhen-Jian'
'Huang, Jun'

_publ_section_title
;
 A new three-dimensional silver(I) coordination framework with a
 diamondoid topology constructed from
 2-(pyridin-4-yl)-1<i>H</i>-imidazole-4,5-dicarboxylic acid
;
_journal_coeditor_code SF3194
_journal_issue 5
_journal_name_full 'Acta Crystallographica Section C'
_journal_page_first 467
_journal_page_last 470
_journal_paper_doi 10.1107/S0108270113006768
_journal_volume 69
_journal_year 2013
_chemical_formula_iupac '[Ag2 (C10 H5 N3 O4)]'
_chemical_formula_moiety 'C10 H5 Ag2 N3 O4'
_chemical_formula_sum 'C10 H5 Ag2 N3 O4'
_chemical_formula_weight 446.91
_chemical_name_systematic Poly[[\m~4~-5-carboxy-4-carboxylato-2-(pyridin-4-yl)-1<i>H</i>-imidazol-1-ido]disilver(I)]
_space_group_IT_number 9
_symmetry_cell_setting monoclinic
_symmetry_space_group_name_Hall 'C -2yc'
_symmetry_space_group_name_H-M 'C 1 c 1'
_atom_sites_solution_hydrogens geom
_atom_sites_solution_primary direct
_atom_sites_solution_secondary difmap
_audit_creation_method SHELXL97
_cell_angle_alpha 90.00
_cell_angle_beta 101.139(3)
_cell_angle_gamma 90.00
_cell_formula_units_Z 4
_cell_length_a 5.2180(13)
_cell_length_b 20.188(5)
_cell_length_c 10.503(3)
_cell_measurement_reflns_used 2374
_cell_measurement_temperature 298(2)
_cell_measurement_theta_max 27.93
_cell_measurement_theta_min 2.82
_cell_volume 1085.6(5)
_computing_cell_refinement 'APEX2 (Bruker, 2004)'
_computing_data_collection 'APEX2 (Bruker, 2004)'
_computing_data_reduction 'APEX2 (Bruker, 2004)'
_computing_molecular_graphics
;
ORTEPIII (Burnett & Johnson, 1996) and PLATON (Spek, 2009)
;
_computing_publication_material 'SHELXL97 (Sheldrick, 2008)'
_computing_structure_refinement 'SHELXL97 (Sheldrick, 2008)'
_computing_structure_solution 'SHELXS97 (Sheldrick, 2008)'
_diffrn_ambient_temperature 298(2)
_diffrn_measured_fraction_theta_full 0.994
_diffrn_measured_fraction_theta_max 0.994
_diffrn_measurement_device_type 'Bruker APEXII CCD area-detector'
_diffrn_measurement_method '\f and \w'
_diffrn_radiation_monochromator graphite
_diffrn_radiation_source 'fine-focus sealed tube'
_diffrn_radiation_type MoK\a
_diffrn_radiation_wavelength 0.71073
_diffrn_reflns_av_R_equivalents 0.0339
_diffrn_reflns_av_sigmaI/netI 0.0567
_diffrn_reflns_limit_h_max 6
_diffrn_reflns_limit_h_min -5
_diffrn_reflns_limit_k_max 24
_diffrn_reflns_limit_k_min -19
_diffrn_reflns_limit_l_max 12
_diffrn_reflns_limit_l_min -12
_diffrn_reflns_number 2835
_diffrn_reflns_theta_full 25.95
_diffrn_reflns_theta_max 25.95
_diffrn_reflns_theta_min 2.02
_exptl_absorpt_coefficient_mu 3.621
_exptl_absorpt_correction_T_max 0.5030
_exptl_absorpt_correction_T_min 0.4305
_exptl_absorpt_correction_type multi-scan
_exptl_absorpt_process_details '(APEX2; Bruker, 2004)'
_exptl_crystal_colour yellow
_exptl_crystal_density_diffrn 2.734
_exptl_crystal_density_method 'not measured'
_exptl_crystal_description block
_exptl_crystal_F_000 848
_exptl_crystal_size_max 0.28
_exptl_crystal_size_mid 0.25
_exptl_crystal_size_min 0.22
_refine_diff_density_max 0.642
_refine_diff_density_min -1.114
_refine_ls_abs_structure_details 'Flack (1983), 786 Friedel pairs'
_refine_ls_abs_structure_Flack 0.26(7)
_refine_ls_extinction_method none
_refine_ls_goodness_of_fit_ref 1.109
_refine_ls_hydrogen_treatment constr
_refine_ls_matrix_type full
_refine_ls_number_parameters 173
_refine_ls_number_reflns 1856
_refine_ls_number_restraints 2
_refine_ls_restrained_S_all 1.108
_refine_ls_R_factor_all 0.0396
_refine_ls_R_factor_gt 0.0381
_refine_ls_shift/su_max 0.001
_refine_ls_shift/su_mean 0.000
_refine_ls_structure_factor_coef Fsqd
_refine_ls_weighting_details 'calc w = 1/[\s^2^(Fo^2^)+(0.0421P)^2^+4.9899P] where P=(Fo^2^+2Fc^2^)/3'
_refine_ls_weighting_scheme calc
_refine_ls_wR_factor_gt 0.0952
_refine_ls_wR_factor_ref 0.0969
_reflns_number_gt 1780
_reflns_number_total 1856
_reflns_threshold_expression I>2\s(I)
_cod_data_source_file sf3194.cif
_cod_data_source_block I
_cod_original_sg_symbol_H-M 'C c'
_cod_database_code 2018992
_cod_database_fobs_code 2018992

loop_
_symmetry_equiv_pos_as_xyz
'x, y, z'
'x, -y, z+1/2'
'x+1/2, y+1/2, z'
'x+1/2, -y+1/2, z+1/2'

loop_
_atom_site_type_symbol
_atom_site_label
_atom_site_fract_x
_atom_site_fract_y
_atom_site_fract_z
_atom_site_U_iso_or_equiv
_atom_site_adp_type
_atom_site_calc_flag
_atom_site_refinement_flags
_atom_site_occupancy
_atom_site_symmetry_multiplicity
Ag Ag2 0.42402(8) 0.58992(2) 0.24408(5) 0.03294(11) Uani d . 1 1
Ag Ag1 1.30921(5) 0.77225(2) 0.59249(4) 0.03079(11) Uani d . 1 1
O O4 0.1812(8) 0.69932(19) 0.2062(4) 0.0263(10) Uani d . 1 1
C C1 0.8059(12) 0.8409(3) 0.4286(6) 0.0250(14) Uani d . 1 1
C C2 0.7763(10) 0.7680(2) 0.4103(5) 0.0155(12) Uani d . 1 1
C C5 0.8799(10) 0.6657(2) 0.4466(5) 0.0172(12) Uani d . 1 1
N N2 0.6480(8) 0.6642(2) 0.3631(4) 0.0179(10) Uani d . 1 1
N N1 0.9629(9) 0.7273(2) 0.4773(4) 0.0187(11) Uani d . 1 1
C C3 0.5790(11) 0.7291(2) 0.3406(5) 0.0206(13) Uani d . 1 1
C C9 1.2615(12) 0.6092(3) 0.5837(7) 0.0352(17) Uani d . 1 1
H H9 1.3574 0.6482 0.5884 0.042 Uiso calc R 1 1
C C6 1.0114(10) 0.6054(2) 0.5081(5) 0.0179(12) Uani d . 1 1
O O3 0.2580(8) 0.8066(2) 0.2463(4) 0.0297(11) Uani d . 1 1
C C4 0.3248(11) 0.7469(3) 0.2582(6) 0.0221(13) Uani d . 1 1
N N3 1.2451(10) 0.4951(2) 0.6445(5) 0.0322(14) Uani d . 1 1
C C8 1.0093(13) 0.4920(3) 0.5679(6) 0.0341(17) Uani d . 1 1
H H8 0.9218 0.4516 0.5602 0.041 Uiso calc R 1 1
C C10 1.3637(13) 0.5534(4) 0.6515(7) 0.0398(19) Uani d . 1 1
H H10 1.5266 0.5570 0.7057 0.048 Uiso calc R 1 1
C C7 0.8893(13) 0.5451(3) 0.4997(6) 0.0338(16) Uani d . 1 1
H H7 0.7246 0.5402 0.4478 0.041 Uiso calc R 1 1
O O2 0.6059(9) 0.8779(2) 0.3724(5) 0.0389(13) Uani d . 1 1
H H2 0.4798 0.8540 0.3456 0.058 Uiso calc R 1 1
O O1 0.9996(9) 0.8660(2) 0.4926(5) 0.0342(12) Uani d . 1 1

loop_
_atom_site_aniso_label
_atom_site_aniso_U_11
_atom_site_aniso_U_22
_atom_site_aniso_U_33
_atom_site_aniso_U_12
_atom_site_aniso_U_13
_atom_site_aniso_U_23
Ag2 0.0348(2) 0.01957(18) 0.0365(2) -0.00696(19) -0.01300(18) -0.00411(19)
Ag1 0.01864(18) 0.0351(2) 0.0321(2) -0.00503(19) -0.01132(16) -0.0035(2)
O4 0.0182(18) 0.0218(18) 0.033(2) 0.0066(16) -0.0092(17) 0.0027(17)
C1 0.021(3) 0.025(3) 0.026(3) 0.000(2) -0.002(2) -0.003(2)
C2 0.020(2) 0.006(2) 0.019(2) 0.0022(18) 0.000(2) 0.0031(18)
C5 0.027(3) 0.007(2) 0.016(2) -0.004(2) 0.000(2) 0.0002(18)
N2 0.016(2) 0.0145(19) 0.019(2) 0.0030(17) -0.0074(17) -0.0015(17)
N1 0.018(2) 0.017(2) 0.019(2) 0.0006(17) 0.0003(18) -0.0026(17)
C3 0.019(3) 0.016(2) 0.024(3) 0.001(2) -0.001(2) 0.002(2)
C9 0.026(3) 0.019(3) 0.052(4) 0.002(2) -0.013(3) 0.009(3)
C6 0.018(3) 0.013(2) 0.019(2) 0.004(2) -0.004(2) -0.004(2)
O3 0.022(2) 0.023(2) 0.037(2) 0.0074(17) -0.0118(18) 0.0009(17)
C4 0.015(3) 0.025(3) 0.021(2) 0.002(2) -0.009(2) 0.006(2)
N3 0.030(3) 0.017(2) 0.042(3) 0.006(2) -0.013(2) 0.003(2)
C8 0.035(3) 0.022(3) 0.041(3) -0.003(3) -0.003(3) -0.002(3)
C10 0.023(3) 0.039(4) 0.047(4) 0.004(3) -0.018(3) 0.000(3)
C7 0.031(3) 0.026(3) 0.035(3) 0.003(3) -0.017(3) 0.000(3)
O2 0.031(2) 0.022(2) 0.054(3) 0.0051(18) -0.017(2) -0.006(2)
O1 0.033(2) 0.022(2) 0.043(2) -0.0031(18) -0.004(2) 0.0012(19)

loop_
_atom_type_symbol
_atom_type_description
_atom_type_scat_dispersion_real
_atom_type_scat_dispersion_imag
_atom_type_scat_source
C C 0.0033 0.0016 'International Tables Vol C Tables 4.2.6.8 and 6.1.1.4'
H H 0.0000 0.0000 'International Tables Vol C Tables 4.2.6.8 and 6.1.1.4'
N N 0.0061 0.0033 'International Tables Vol C Tables 4.2.6.8 and 6.1.1.4'
O O 0.0106 0.0060 'International Tables Vol C Tables 4.2.6.8 and 6.1.1.4'
Ag Ag -0.8971 1.1015 'International Tables Vol C Tables 4.2.6.8 and 6.1.1.4'

loop_
_geom_angle_atom_site_label_1
_geom_angle_atom_site_label_2
_geom_angle_atom_site_label_3
_geom_angle_site_symmetry_1
_geom_angle_site_symmetry_3
_geom_angle
_geom_angle_publ_flag
N3 Ag2 N2 2_464 . 170.49(18) y
N3 Ag2 O4 2_464 . 117.78(17) y
N2 Ag2 O4 . . 71.52(14) y
O4 Ag1 N1 4_665 . 170.45(16) y
O4 Ag1 O1 4_665 . 117.22(14) y
N1 Ag1 O1 . . 71.99(15) y
C4 O4 Ag1 . 4_364 115.4(3) ?
C4 O4 Ag2 . . 110.7(3) ?
Ag1 O4 Ag2 4_364 . 133.52(18) ?
O1 C1 O2 . . 120.7(5) ?
O1 C1 C2 . . 122.8(5) ?
O2 C1 C2 . . 116.5(5) ?
N1 C2 C3 . . 108.3(4) ?
N1 C2 C1 . . 118.9(5) ?
C3 C2 C1 . . 132.6(5) ?
N1 C5 N2 . . 112.6(4) ?
N1 C5 C6 . . 123.9(4) ?
N2 C5 C6 . . 123.1(4) ?
C5 N2 C3 . . 105.3(4) ?
C5 N2 Ag2 . . 135.4(3) ?
C3 N2 Ag2 . . 118.2(3) ?
C5 N1 C2 . . 105.7(4) ?
C5 N1 Ag1 . . 136.0(4) ?
C2 N1 Ag1 . . 118.1(3) ?
N2 C3 C2 . . 108.0(4) ?
N2 C3 C4 . . 120.7(5) ?
C2 C3 C4 . . 131.3(5) ?
C10 C9 C6 . . 118.3(6) ?
C10 C9 H9 . . 120.9 ?
C6 C9 H9 . . 120.9 ?
C7 C6 C9 . . 117.4(5) ?
C7 C6 C5 . . 122.1(5) ?
C9 C6 C5 . . 120.5(5) ?
O3 C4 O4 . . 123.5(5) ?
O3 C4 C3 . . 119.5(5) ?
O4 C4 C3 . . 116.9(5) ?
C10 N3 C8 . . 116.3(5) ?
C10 N3 Ag2 . 2_665 122.2(4) ?
C8 N3 Ag2 . 2_665 121.5(4) ?
N3 C8 C7 . . 123.5(6) ?
N3 C8 H8 . . 118.3 ?
C7 C8 H8 . . 118.3 ?
N3 C10 C9 . . 124.4(6) ?
N3 C10 H10 . . 117.8 ?
C9 C10 H10 . . 117.8 ?
C6 C7 C8 . . 120.1(6) ?
C6 C7 H7 . . 119.9 ?
C8 C7 H7 . . 119.9 ?
C1 O2 H2 . . 109.5 ?
C1 O1 Ag1 . . 107.9(4) ?

loop_
_geom_bond_atom_site_label_1
_geom_bond_atom_site_label_2
_geom_bond_site_symmetry_2
_geom_bond_distance
_geom_bond_publ_flag
Ag2 N3 2_464 2.130(5) y
Ag2 N2 . 2.148(4) y
Ag2 O4 . 2.539(4) y
Ag1 O4 4_665 2.151(4) y
Ag1 N1 . 2.169(4) y
Ag1 O1 . 2.577(4) y
O4 C4 . 1.275(7) ?
O4 Ag1 4_364 2.151(4) ?
C1 O1 . 1.212(7) ?
C1 O2 . 1.326(7) ?
C1 C2 . 1.487(7) ?
C2 N1 . 1.362(7) ?
C2 C3 . 1.387(7) ?
C5 N1 . 1.337(6) ?
C5 N2 . 1.351(6) ?
C5 C6 . 1.482(7) ?
N2 C3 . 1.367(7) ?
C3 C4 . 1.481(7) ?
C9 C10 . 1.384(9) ?
C9 C6 . 1.392(8) ?
C9 H9 . 0.9300 ?
C6 C7 . 1.368(8) ?
O3 C4 . 1.254(7) ?
N3 C10 . 1.324(9) ?
N3 C8 . 1.336(8) ?
N3 Ag2 2_665 2.130(5) ?
C8 C7 . 1.372(9) ?
C8 H8 . 0.9300 ?
C10 H10 . 0.9300 ?
C7 H7 . 0.9300 ?
O2 H2 . 0.8200 ?

loop_
_geom_hbond_atom_site_label_D
_geom_hbond_atom_site_label_H
_geom_hbond_atom_site_label_A
_geom_hbond_distance_DH
_geom_hbond_distance_HA
_geom_hbond_distance_DA
_geom_hbond_angle_DHA
O2 H2 O3 0.82 1.70 2.489(6) 161.7

loop_
_geom_torsion_atom_site_label_1
_geom_torsion_atom_site_label_2
_geom_torsion_atom_site_label_3
_geom_torsion_atom_site_label_4
_geom_torsion_site_symmetry_1
_geom_torsion_site_symmetry_4
_geom_torsion
N3 Ag2 O4 C4 2_464 . -171.7(4)
N2 Ag2 O4 C4 . . 10.5(4)
N3 Ag2 O4 Ag1 2_464 4_364 1.5(4)
N2 Ag2 O4 Ag1 . 4_364 -176.3(3)
O1 C1 C2 N1 . . 6.2(9)
O2 C1 C2 N1 . . -172.8(5)
O1 C1 C2 C3 . . -178.5(6)
O2 C1 C2 C3 . . 2.5(10)
N1 C5 N2 C3 . . -0.5(6)
C6 C5 N2 C3 . . 173.0(5)
N1 C5 N2 Ag2 . . 166.8(4)
C6 C5 N2 Ag2 . . -19.6(8)
O4 Ag2 N2 C5 . . -178.1(6)
O4 Ag2 N2 C3 . . -12.0(4)
N2 C5 N1 C2 . . -0.2(6)
C6 C5 N1 C2 . . -173.7(5)
N2 C5 N1 Ag1 . . -176.4(4)
C6 C5 N1 Ag1 . . 10.0(9)
C3 C2 N1 C5 . . 0.9(6)
C1 C2 N1 C5 . . 177.2(5)
C3 C2 N1 Ag1 . . 177.9(4)
C1 C2 N1 Ag1 . . -5.7(7)
O1 Ag1 N1 C5 . . 178.9(6)
O1 Ag1 N1 C2 . . 2.9(4)
C5 N2 C3 C2 . . 1.1(6)
Ag2 N2 C3 C2 . . -168.9(4)
C5 N2 C3 C4 . . -176.5(5)
Ag2 N2 C3 C4 . . 13.6(7)
N1 C2 C3 N2 . . -1.2(7)
C1 C2 C3 N2 . . -176.9(6)
N1 C2 C3 C4 . . 176.0(6)
C1 C2 C3 C4 . . 0.3(11)
C10 C9 C6 C7 . . -4.0(10)
C10 C9 C6 C5 . . 172.4(6)
N1 C5 C6 C7 . . 162.9(6)
N2 C5 C6 C7 . . -9.9(9)
N1 C5 C6 C9 . . -13.3(9)
N2 C5 C6 C9 . . 173.9(6)
Ag1 O4 C4 O3 4_364 . 0.5(8)
Ag2 O4 C4 O3 . . 175.0(5)
Ag1 O4 C4 C3 4_364 . 178.1(4)
Ag2 O4 C4 C3 . . -7.3(6)
N2 C3 C4 O3 . . 175.0(5)
C2 C3 C4 O3 . . -1.9(10)
N2 C3 C4 O4 . . -2.7(9)
C2 C3 C4 O4 . . -179.6(6)
C10 N3 C8 C7 . . -0.6(11)
Ag2 N3 C8 C7 2_665 . -178.5(5)
C8 N3 C10 C9 . . -1.3(11)
Ag2 N3 C10 C9 2_665 . 176.6(6)
C6 C9 C10 N3 . . 3.6(12)
C9 C6 C7 C8 . . 2.3(10)
C5 C6 C7 C8 . . -174.0(6)
N3 C8 C7 C6 . . 0.1(11)
O2 C1 O1 Ag1 . . 175.8(5)
C2 C1 O1 Ag1 . . -3.2(7)
O4 Ag1 O1 C1 4_665 . 177.5(4)
N1 Ag1 O1 C1 . . 0.2(4)
